data_2227536
loop_
_publ_author_name
'Tai, Xi-Shi'

_publ_section_title
;
 Aquadipyridinebis(<i>N</i>-<i>p</i>-tolysulfonyl-<small>L</small>-leucinato)nickel(II)
;
_journal_coeditor_code HB5641
_journal_issue 11
_journal_name_full 'Acta Crystallographica Section E'
_journal_page_first m1346
_journal_paper_doi 10.1107/S1600536810038493
_journal_volume 66
_journal_year 2010
_chemical_formula_iupac '[Ni (C13 H18 N O4 S)2 (C5 H5 N)2 (H2 O)]'
_chemical_formula_moiety 'C36 H48 N4 Ni O9 S2'
_chemical_formula_sum 'C36 H48 N4 Ni O9 S2'
_chemical_formula_weight 803.61
_chemical_name_systematic
;
Aquadipyridinebis(<i>N</i>-<i>p</i>-tolysulfonyl-L-leucinato)nickel(II)
;
_space_group_IT_number 19
_symmetry_cell_setting orthorhombic
_symmetry_space_group_name_Hall 'P 2ac 2ab'
_symmetry_space_group_name_H-M 'P 21 21 21'
_atom_sites_solution_hydrogens geom
_atom_sites_solution_primary direct
_atom_sites_solution_secondary difmap
_audit_creation_method SHELXL-97
_cell_angle_alpha 90.00
_cell_angle_beta 90.00
_cell_angle_gamma 90.00
_cell_formula_units_Z 8
_cell_length_a 18.1023(16)
_cell_length_b 19.5538(19)
_cell_length_c 22.956(2)
_cell_measurement_reflns_used 6010
_cell_measurement_temperature 298(2)
_cell_measurement_theta_max 23.567
_cell_measurement_theta_min 2.368
_cell_volume 8125.7(13)
_computing_cell_refinement 'SAINT (Bruker, 2000)'
_computing_data_collection 'SMART (Bruker, 2000)'
_computing_data_reduction 'SAINT (Bruker, 2000)'
_computing_molecular_graphics 'SHELXTL (Sheldrick, 2008)'
_computing_publication_material 'SHELXTL (Sheldrick, 2008)'
_computing_structure_refinement 'SHELXL97 (Sheldrick, 2008)'
_computing_structure_solution 'SHELXS97 (Sheldrick, 2008)'
_diffrn_ambient_temperature 298(2)
_diffrn_measured_fraction_theta_full 1.000
_diffrn_measured_fraction_theta_max 1.000
_diffrn_measurement_device_type 'Bruker SMART CCD'
_diffrn_measurement_method 'phi and omega scans'
_diffrn_radiation_monochromator graphite
_diffrn_radiation_source 'fine-focus sealed tube'
_diffrn_radiation_type MoK\a
_diffrn_radiation_wavelength 0.71073
_diffrn_reflns_av_R_equivalents 0.0556
_diffrn_reflns_av_sigmaI/netI 0.0834
_diffrn_reflns_limit_h_max 21
_diffrn_reflns_limit_h_min -21
_diffrn_reflns_limit_k_max 23
_diffrn_reflns_limit_k_min -12
_diffrn_reflns_limit_l_max 26
_diffrn_reflns_limit_l_min -27
_diffrn_reflns_number 41421
_diffrn_reflns_theta_full 25.01
_diffrn_reflns_theta_max 25.01
_diffrn_reflns_theta_min 1.37
_exptl_absorpt_coefficient_mu 0.635
_exptl_absorpt_correction_T_max 0.8275
_exptl_absorpt_correction_T_min 0.7944
_exptl_absorpt_correction_type multi-scan
_exptl_absorpt_process_details '(SADABS; Bruker, 2000)'
_exptl_crystal_colour 'light green'
_exptl_crystal_density_diffrn 1.314
_exptl_crystal_density_method 'not measured'
_exptl_crystal_description block
_exptl_crystal_F_000 3392
_exptl_crystal_size_max 0.38
_exptl_crystal_size_mid 0.36
_exptl_crystal_size_min 0.31
_refine_diff_density_max 1.078
_refine_diff_density_min -0.732
_refine_ls_abs_structure_details 'Flack (1983), <b>6501 Friedel pairs</b>'
_refine_ls_abs_structure_Flack -0.02(3)
_refine_ls_extinction_method none
_refine_ls_goodness_of_fit_ref 1.050
_refine_ls_hydrogen_treatment constr
_refine_ls_matrix_type full
_refine_ls_number_parameters 949
_refine_ls_number_reflns 14319
_refine_ls_number_restraints 0
_refine_ls_restrained_S_all 1.050
_refine_ls_R_factor_all 0.1432
_refine_ls_R_factor_gt 0.0683
_refine_ls_shift/su_max 0.001
_refine_ls_shift/su_mean 0.000
_refine_ls_structure_factor_coef Fsqd
_refine_ls_weighting_details 'calc w=1/[\s^2^(Fo^2^)+(0.1133P)^2^+9.1777P] where P=(Fo^2^+2Fc^2^)/3'
_refine_ls_weighting_scheme calc
_refine_ls_wR_factor_gt 0.1769
_refine_ls_wR_factor_ref 0.2415
_reflns_number_gt 8009
_reflns_number_total 14319
_reflns_threshold_expression I>2sigma(I)
_cod_data_source_file hb5641.cif
_cod_data_source_block I
_cod_database_code 2227536
_cod_database_fobs_code 2227536

loop_
_symmetry_equiv_pos_as_xyz
'x, y, z'
'-x+1/2, -y, z+1/2'
'-x, y+1/2, -z+1/2'
'x+1/2, -y+1/2, -z'

loop_
_atom_site_type_symbol
_atom_site_label
_atom_site_fract_x
_atom_site_fract_y
_atom_site_fract_z
_atom_site_U_iso_or_equiv
_atom_site_adp_type
_atom_site_calc_flag
_atom_site_refinement_flags
_atom_site_occupancy
_atom_site_disorder_assembly
_atom_site_disorder_group
Ni Ni1 0.76523(5) 0.50099(6) 0.37915(3) 0.0379(3) Uani d . 1 . .
Ni Ni2 0.77376(5) 0.49881(6) 0.62033(3) 0.0378(3) Uani d . 1 . .
N N1 0.9600(4) 0.4038(4) 0.2580(3) 0.055(2) Uani d . 1 . .
H H1 0.9519 0.4330 0.2307 0.066 Uiso calc R 1 . .
N N2 0.5510(4) 0.5974(4) 0.2472(3) 0.055(2) Uani d . 1 . .
H H2 0.5540 0.5702 0.2178 0.066 Uiso calc R 1 . .
N N3 0.8263(4) 0.5913(3) 0.3807(3) 0.0468(17) Uani d . 1 . .
N N4 0.7028(4) 0.4096(4) 0.3743(3) 0.0523(19) Uani d . 1 . .
N N5 0.9634(4) 0.3977(3) 0.5003(3) 0.0551(17) Uani d . 1 . .
H H5 0.9559 0.4258 0.4721 0.066 Uiso calc R 1 . .
N N6 0.5690(4) 0.5909(4) 0.5067(3) 0.066(2) Uani d . 1 . .
H H6 0.5881 0.5642 0.4811 0.079 Uiso calc R 1 . .
N N7 0.8352(4) 0.5896(3) 0.6156(3) 0.0476(17) Uani d . 1 . .
N N8 0.7105(4) 0.4077(3) 0.6262(3) 0.0504(18) Uani d . 1 . .
O O1 0.8340(3) 0.4698(3) 0.3039(2) 0.0519(15) Uani d . 1 . .
O O2 0.8689(3) 0.4478(3) 0.3936(2) 0.0482(14) Uani d . 1 . .
O O3 0.9887(4) 0.3277(3) 0.1785(3) 0.0734(19) Uani d . 1 . .
O O4 1.0311(3) 0.3015(4) 0.2788(3) 0.074(2) Uani d . 1 . .
O O5 0.6665(3) 0.5502(3) 0.3671(3) 0.0598(16) Uani d . 1 . .
O O6 0.6880(4) 0.5581(4) 0.2726(3) 0.0740(19) Uani d . 1 . .
O O7 0.4767(3) 0.6960(3) 0.2772(3) 0.0629(17) Uani d . 1 . .
O O8 0.5203(4) 0.6836(3) 0.1747(2) 0.0679(18) Uani d . 1 . .
O O9 0.7479(3) 0.5075(3) 0.4669(2) 0.0558(15) Uani d . 1 . .
H H9C 0.7217 0.5418 0.4763 0.067 Uiso d R 1 . .
H H9D 0.7873 0.5060 0.4870 0.067 Uiso d R 1 . .
O O10 0.8760(3) 0.4474(3) 0.6354(2) 0.0483(14) Uani d . 1 . .
O O11 0.8378(3) 0.4595(3) 0.5458(2) 0.0518(15) Uani d . 1 . .
O O12 0.9871(4) 0.3152(3) 0.4238(3) 0.0724(19) Uani d . 1 . .
O O13 1.0341(3) 0.2958(3) 0.5240(3) 0.0687(19) Uani d . 1 . .
O O14 0.6879(3) 0.5406(3) 0.5735(2) 0.0522(14) Uani d . 1 . .
O O15 0.6206(4) 0.5520(4) 0.6533(3) 0.0693(19) Uani d . 1 . .
O O16 0.5394(4) 0.6662(4) 0.4244(3) 0.075(2) Uani d . 1 . .
O O17 0.4884(3) 0.6901(3) 0.5225(3) 0.0680(18) Uani d . 1 . .
O O18 0.7528(3) 0.5277(3) 0.7019(2) 0.0598(17) Uani d . 1 . .
H H18E 0.7645 0.4968 0.7263 0.072 Uiso d R 1 . .
H H18F 0.7074 0.5375 0.7060 0.072 Uiso d R 1 . .
S S1 0.97663(14) 0.32680(13) 0.24024(9) 0.0567(6) Uani d . 1 . .
S S2 0.53248(13) 0.67640(13) 0.23657(9) 0.0528(6) Uani d . 1 . .
S S3 0.97783(13) 0.31938(12) 0.48586(9) 0.0574(6) Uani d . 1 . .
S S4 0.54804(13) 0.66715(12) 0.48671(9) 0.0593(7) Uani d . 1 . .
C C1 0.8805(5) 0.4480(5) 0.3397(4) 0.047(2) Uani d . 1 . .
C C2 0.9577(5) 0.4280(5) 0.3194(4) 0.057(2) Uani d . 1 . .
H H2A 0.9793 0.3939 0.3456 0.068 Uiso calc R 1 . .
C C3 1.0035(5) 0.5003(6) 0.3233(4) 0.076(3) Uani d . 1 . .
H H3A 0.9790 0.5334 0.2983 0.092 Uiso calc R 1 . .
H H3B 1.0001 0.5172 0.3629 0.092 Uiso calc R 1 . .
C C4 1.0759(6) 0.4979(7) 0.3081(5) 0.087(3) Uani d . 1 . .
H H4 1.0796 0.4762 0.2698 0.105 Uiso calc R 1 . .
C C5 1.1199(8) 0.4542(8) 0.3521(6) 0.124(5) Uani d . 1 . .
H H5A 1.1324 0.4815 0.3854 0.187 Uiso calc R 1 . .
H H5B 1.1643 0.4379 0.3339 0.187 Uiso calc R 1 . .
H H5C 1.0904 0.4160 0.3642 0.187 Uiso calc R 1 . .
C C6 1.1148(9) 0.5631(9) 0.3057(8) 0.154(7) Uani d . 1 . .
H H6A 1.1031 0.5860 0.2698 0.231 Uiso calc R 1 . .
H H6B 1.1671 0.5552 0.3077 0.231 Uiso calc R 1 . .
H H6C 1.0998 0.5912 0.3379 0.231 Uiso calc R 1 . .
C C7 0.8968(6) 0.2775(6) 0.2514(4) 0.066(3) Uani d . 1 . .
C C8 0.8903(6) 0.2361(6) 0.2997(5) 0.076(3) Uani d . 1 . .
H H8 0.9273 0.2360 0.3279 0.092 Uiso calc R 1 . .
C C9 0.8279(7) 0.1941(6) 0.3065(5) 0.084(3) Uani d . 1 . .
H H9A 0.8234 0.1662 0.3392 0.101 Uiso calc R 1 . .
C C10 0.7732(8) 0.1944(6) 0.2645(6) 0.083(3) Uani d . 1 . .
C C11 0.7782(7) 0.2371(6) 0.2201(5) 0.083(3) Uani d . 1 . .
H H11 0.7394 0.2391 0.1937 0.099 Uiso calc R 1 . .
C C12 0.8407(6) 0.2802(6) 0.2110(5) 0.075(3) Uani d . 1 . .
H H12 0.8434 0.3091 0.1789 0.090 Uiso calc R 1 . .
C C13 0.7064(8) 0.1472(7) 0.2726(6) 0.112(5) Uani d . 1 . .
H H13A 0.6663 0.1630 0.2488 0.168 Uiso calc R 1 . .
H H13B 0.6915 0.1476 0.3128 0.168 Uiso calc R 1 . .
H H13C 0.7195 0.1015 0.2614 0.168 Uiso calc R 1 . .
C C14 0.6452(5) 0.5585(5) 0.3163(4) 0.052(2) Uani d . 1 . .
C C15 0.5630(5) 0.5703(5) 0.3062(4) 0.053(2) Uani d . 1 . .
H H15 0.5435 0.6022 0.3353 0.063 Uiso calc R 1 . .
C C16 0.5243(5) 0.5001(6) 0.3120(4) 0.065(2) Uani d . 1 . .
H H16A 0.5443 0.4697 0.2825 0.078 Uiso calc R 1 . .
H H16B 0.5369 0.4809 0.3497 0.078 Uiso calc R 1 . .
C C17 0.4420(5) 0.5004(6) 0.3064(4) 0.073(3) Uani d . 1 . .
H H17 0.4304 0.5248 0.2702 0.088 Uiso calc R 1 . .
C C18 0.4125(8) 0.4287(7) 0.2995(6) 0.125(5) Uani d . 1 . .
H H18A 0.4398 0.3982 0.3242 0.188 Uiso calc R 1 . .
H H18B 0.4175 0.4145 0.2597 0.188 Uiso calc R 1 . .
H H18C 0.3613 0.4278 0.3104 0.188 Uiso calc R 1 . .
C C19 0.4064(7) 0.5381(7) 0.3538(6) 0.107(4) Uani d . 1 . .
H H19A 0.4118 0.5132 0.3895 0.160 Uiso calc R 1 . .
H H19B 0.3549 0.5438 0.3452 0.160 Uiso calc R 1 . .
H H19C 0.4292 0.5822 0.3577 0.160 Uiso calc R 1 . .
C C20 0.6115(6) 0.7264(5) 0.2529(4) 0.057(3) Uani d . 1 . .
C C21 0.6153(6) 0.7613(5) 0.3054(4) 0.065(3) Uani d . 1 . .
H H21 0.5786 0.7555 0.3333 0.078 Uiso calc R 1 . .
C C22 0.6741(6) 0.8049(6) 0.3160(5) 0.073(3) Uani d . 1 . .
H H22 0.6761 0.8288 0.3510 0.088 Uiso calc R 1 . .
C C23 0.7299(6) 0.8135(6) 0.2754(5) 0.074(3) Uani d . 1 . .
C C24 0.7249(7) 0.7769(6) 0.2252(5) 0.078(3) Uani d . 1 . .
H H24 0.7623 0.7816 0.1977 0.094 Uiso calc R 1 . .
C C25 0.6673(6) 0.7332(5) 0.2131(4) 0.068(3) Uani d . 1 . .
H H25 0.6663 0.7087 0.1784 0.082 Uiso calc R 1 . .
C C26 0.7930(7) 0.8635(6) 0.2853(6) 0.100(4) Uani d . 1 . .
H H26A 0.7826 0.9056 0.2654 0.150 Uiso calc R 1 . .
H H26B 0.8380 0.8443 0.2705 0.150 Uiso calc R 1 . .
H H26C 0.7981 0.8722 0.3263 0.150 Uiso calc R 1 . .
C C27 0.8771(5) 0.6018(5) 0.4220(4) 0.053(2) Uani d . 1 . .
H H27 0.8819 0.5697 0.4516 0.064 Uiso calc R 1 . .
C C28 0.9234(5) 0.6590(5) 0.4227(4) 0.061(2) Uani d . 1 . .
H H28 0.9579 0.6647 0.4523 0.073 Uiso calc R 1 . .
C C29 0.9177(5) 0.7059(5) 0.3800(4) 0.063(3) Uani d . 1 . .
H H29 0.9472 0.7448 0.3798 0.076 Uiso calc R 1 . .
C C30 0.8667(5) 0.6944(5) 0.3366(4) 0.063(3) Uani d . 1 . .
H H30 0.8631 0.7250 0.3057 0.076 Uiso calc R 1 . .
C C31 0.8212(5) 0.6382(5) 0.3385(4) 0.056(2) Uani d . 1 . .
H H31 0.7857 0.6326 0.3096 0.067 Uiso calc R 1 . .
C C32 0.6552(5) 0.3935(5) 0.4169(4) 0.066(3) Uani d . 1 . .
H H32 0.6553 0.4197 0.4507 0.079 Uiso calc R 1 . .
C C33 0.6062(6) 0.3402(5) 0.4127(5) 0.072(3) Uani d . 1 . .
H H33 0.5741 0.3307 0.4433 0.086 Uiso calc R 1 . .
C C34 0.6050(6) 0.3017(5) 0.3642(5) 0.068(3) Uani d . 1 . .
H H34 0.5734 0.2644 0.3610 0.082 Uiso calc R 1 . .
C C35 0.6513(6) 0.3188(5) 0.3197(5) 0.073(3) Uani d . 1 . .
H H35 0.6505 0.2939 0.2852 0.087 Uiso calc R 1 . .
C C36 0.6993(5) 0.3730(5) 0.3258(4) 0.057(2) Uani d . 1 . .
H H36 0.7303 0.3842 0.2950 0.069 Uiso calc R 1 . .
C C37 0.8871(5) 0.4423(5) 0.5815(4) 0.049(2) Uani d . 1 . .
C C38 0.9624(5) 0.4237(5) 0.5604(4) 0.057(2) Uani d . 1 . .
H H38 0.9844 0.3898 0.5866 0.068 Uiso calc R 1 . .
C C39 1.0090(5) 0.4940(6) 0.5636(4) 0.073(3) Uani d . 1 . .
H H39A 0.9892 0.5255 0.5350 0.088 Uiso calc R 1 . .
H H39B 1.0017 0.5142 0.6018 0.088 Uiso calc R 1 . .
C C40 1.0858(6) 0.4871(6) 0.5538(5) 0.085(3) Uani d . 1 . .
H H40 1.0928 0.4610 0.5178 0.102 Uiso calc R 1 . .
C C41 1.1208(8) 0.5564(8) 0.5458(7) 0.144(6) Uani d . 1 . .
H H41A 1.1414 0.5596 0.5074 0.215 Uiso calc R 1 . .
H H41B 1.1592 0.5625 0.5741 0.215 Uiso calc R 1 . .
H H41C 1.0841 0.5913 0.5508 0.215 Uiso calc R 1 . .
C C42 1.1211(8) 0.4503(8) 0.6007(6) 0.125(5) Uani d . 1 . .
H H42A 1.1034 0.4672 0.6374 0.187 Uiso calc R 1 . .
H H42B 1.1736 0.4566 0.5984 0.187 Uiso calc R 1 . .
H H42C 1.1097 0.4025 0.5974 0.187 Uiso calc R 1 . .
C C43 0.8980(5) 0.2718(5) 0.5019(5) 0.064(2) Uani d . 1 . .
C C44 0.8944(6) 0.2348(5) 0.5536(4) 0.072(3) Uani d . 1 . .
H H44 0.9325 0.2374 0.5807 0.086 Uiso calc R 1 . .
C C45 0.8325(6) 0.1936(6) 0.5643(5) 0.079(3) Uani d . 1 . .
H H45 0.8300 0.1678 0.5982 0.095 Uiso calc R 1 . .
C C46 0.7745(7) 0.1913(6) 0.5239(6) 0.082(3) Uani d . 1 . .
C C47 0.7809(7) 0.2284(6) 0.4757(5) 0.082(3) Uani d . 1 . .
H H47 0.7428 0.2258 0.4486 0.098 Uiso calc R 1 . .
C C48 0.8397(6) 0.2704(6) 0.4628(5) 0.076(3) Uani d . 1 . .
H H48 0.8403 0.2969 0.4292 0.091 Uiso calc R 1 . .
C C49 0.7092(7) 0.1442(6) 0.5347(6) 0.107(4) Uani d . 1 . .
H H49A 0.6644 0.1670 0.5239 0.160 Uiso calc R 1 . .
H H49B 0.7073 0.1324 0.5753 0.160 Uiso calc R 1 . .
H H49C 0.7148 0.1034 0.5119 0.160 Uiso calc R 1 . .
C C50 0.6281(5) 0.5530(5) 0.5994(4) 0.054(2) Uani d . 1 . .
C C51 0.5579(5) 0.5640(5) 0.5645(4) 0.062(2) Uani d . 1 . .
H H51 0.5273 0.5968 0.5859 0.074 Uiso calc R 1 . .
C C52 0.5157(6) 0.4939(6) 0.5638(5) 0.084(3) Uani d . 1 . .
H H52A 0.5381 0.4652 0.5342 0.100 Uiso calc R 1 . .
H H52B 0.5237 0.4717 0.6010 0.100 Uiso calc R 1 . .
C C53 0.4375(6) 0.4962(7) 0.5532(5) 0.095(3) Uani d . 1 . .
H H53 0.4287 0.5197 0.5161 0.114 Uiso calc R 1 . .
C C54 0.4094(9) 0.4213(8) 0.5479(8) 0.158(7) Uani d . 1 . .
H H54A 0.4392 0.3920 0.5719 0.238 Uiso calc R 1 . .
H H54B 0.4128 0.4067 0.5081 0.238 Uiso calc R 1 . .
H H54C 0.3589 0.4189 0.5605 0.238 Uiso calc R 1 . .
C C55 0.3951(8) 0.5313(8) 0.5993(7) 0.134(6) Uani d . 1 . .
H H55A 0.4001 0.5066 0.6352 0.200 Uiso calc R 1 . .
H H55B 0.3439 0.5331 0.5884 0.200 Uiso calc R 1 . .
H H55C 0.4137 0.5769 0.6042 0.200 Uiso calc R 1 . .
C C56 0.6242(5) 0.7204(5) 0.5006(5) 0.069(3) Uani d . 1 . .
C C57 0.6807(6) 0.7248(6) 0.4614(5) 0.080(3) Uani d . 1 . .
H H57 0.6816 0.6975 0.4282 0.096 Uiso calc R 1 . .
C C58 0.7360(7) 0.7708(6) 0.4726(5) 0.089(4) Uani d . 1 . .
H H58 0.7739 0.7744 0.4454 0.106 Uiso calc R 1 . .
C C59 0.7395(7) 0.8112(6) 0.5203(6) 0.087(3) Uani d . 1 . .
C C60 0.6844(7) 0.8042(6) 0.5619(5) 0.087(3) Uani d . 1 . .
H H60 0.6866 0.8290 0.5965 0.105 Uiso calc R 1 . .
C C61 0.6254(6) 0.7596(6) 0.5515(5) 0.077(3) Uani d . 1 . .
H H61 0.5871 0.7559 0.5784 0.093 Uiso calc R 1 . .
C C62 0.8021(7) 0.8594(6) 0.5310(6) 0.111(4) Uani d . 1 . .
H H62A 0.8435 0.8466 0.5073 0.166 Uiso calc R 1 . .
H H62B 0.8160 0.8576 0.5714 0.166 Uiso calc R 1 . .
H H62C 0.7870 0.9051 0.5213 0.166 Uiso calc R 1 . .
C C63 0.8813(5) 0.6052(5) 0.6601(4) 0.055(2) Uani d . 1 . .
H H63 0.8847 0.5751 0.6913 0.065 Uiso calc R 1 . .
C C64 0.9227(5) 0.6632(5) 0.6610(4) 0.062(3) Uani d . 1 . .
H H64 0.9538 0.6721 0.6924 0.074 Uiso calc R 1 . .
C C65 0.9184(5) 0.7078(5) 0.6160(4) 0.062(3) Uani d . 1 . .
H H65 0.9459 0.7479 0.6164 0.074 Uiso calc R 1 . .
C C66 0.8738(5) 0.6932(5) 0.5706(4) 0.066(3) Uani d . 1 . .
H H66 0.8719 0.7220 0.5384 0.079 Uiso calc R 1 . .
C C67 0.8309(5) 0.6345(5) 0.5727(4) 0.056(2) Uani d . 1 . .
H H67 0.7976 0.6264 0.5426 0.067 Uiso calc R 1 . .
C C68 0.6698(5) 0.3942(5) 0.6721(4) 0.061(2) Uani d . 1 . .
H H68 0.6750 0.4218 0.7049 0.073 Uiso calc R 1 . .
C C69 0.6190(6) 0.3405(5) 0.6742(4) 0.065(3) Uani d . 1 . .
H H69 0.5928 0.3314 0.7082 0.078 Uiso calc R 1 . .
C C70 0.6083(5) 0.3013(5) 0.6253(4) 0.065(3) Uani d . 1 . .
H H70 0.5738 0.2661 0.6243 0.078 Uiso calc R 1 . .
C C71 0.6514(6) 0.3169(5) 0.5778(5) 0.068(3) Uani d . 1 . .
H H71 0.6469 0.2913 0.5438 0.082 Uiso calc R 1 . .
C C72 0.7004(5) 0.3692(5) 0.5799(4) 0.057(2) Uani d . 1 . .
H H72 0.7284 0.3783 0.5469 0.068 Uiso calc R 1 . .

loop_
_atom_site_aniso_label
_atom_site_aniso_U_11
_atom_site_aniso_U_22
_atom_site_aniso_U_33
_atom_site_aniso_U_12
_atom_site_aniso_U_13
_atom_site_aniso_U_23
Ni1 0.0456(5) 0.0384(6) 0.0299(5) -0.0012(6) -0.0009(4) 0.0023(5)
Ni2 0.0463(5) 0.0375(5) 0.0296(5) 0.0033(7) -0.0035(4) 0.0000(5)
N1 0.060(5) 0.063(5) 0.044(4) 0.014(4) 0.001(3) 0.002(4)
N2 0.060(5) 0.057(5) 0.048(4) 0.013(4) -0.005(3) -0.005(4)
N3 0.053(4) 0.044(4) 0.044(4) -0.002(3) -0.004(4) -0.002(3)
N4 0.055(4) 0.049(5) 0.053(5) -0.006(4) 0.004(4) 0.000(4)
N5 0.065(4) 0.057(4) 0.043(4) 0.019(3) 0.006(4) 0.004(4)
N6 0.070(5) 0.068(5) 0.061(5) 0.018(4) -0.011(4) -0.008(5)
N7 0.056(4) 0.045(4) 0.042(4) 0.001(3) -0.002(4) 0.001(3)
N8 0.057(4) 0.049(5) 0.046(4) 0.001(4) -0.002(4) 0.004(3)
O1 0.054(3) 0.052(4) 0.049(3) 0.003(3) -0.005(3) 0.000(3)
O2 0.055(3) 0.050(4) 0.039(3) 0.005(3) 0.005(3) -0.001(3)
O3 0.086(5) 0.074(5) 0.060(4) 0.031(4) 0.019(4) -0.010(4)
O4 0.064(4) 0.086(5) 0.074(4) 0.030(4) -0.002(4) 0.014(4)
O5 0.061(4) 0.055(4) 0.063(4) 0.002(3) -0.012(3) 0.002(3)
O6 0.064(4) 0.085(5) 0.074(5) 0.019(4) -0.005(4) -0.012(4)
O7 0.055(4) 0.070(4) 0.064(4) 0.017(3) 0.003(3) -0.015(3)
O8 0.092(5) 0.067(4) 0.044(3) 0.019(4) -0.018(3) 0.001(3)
O9 0.052(3) 0.072(4) 0.043(3) 0.013(3) -0.007(2) -0.009(3)
O10 0.056(3) 0.052(4) 0.036(3) 0.006(3) 0.008(3) 0.001(3)
O11 0.054(3) 0.059(4) 0.043(3) 0.009(3) 0.002(3) 0.001(3)
O12 0.098(5) 0.075(5) 0.044(3) 0.029(4) 0.014(3) -0.006(3)
O13 0.060(4) 0.074(4) 0.072(4) 0.028(3) 0.002(3) 0.016(3)
O14 0.051(3) 0.057(4) 0.049(3) 0.006(3) 0.000(3) 0.005(3)
O15 0.071(4) 0.086(5) 0.051(4) 0.028(4) 0.004(3) 0.004(4)
O16 0.087(5) 0.091(5) 0.047(4) 0.027(4) -0.017(3) 0.001(4)
O17 0.061(4) 0.080(5) 0.063(4) 0.027(4) -0.002(3) -0.010(3)
O18 0.063(4) 0.068(4) 0.048(3) 0.001(3) 0.008(3) -0.003(3)
S1 0.0578(15) 0.0663(17) 0.0459(13) 0.0231(13) 0.0074(11) 0.0025(11)
S2 0.0584(14) 0.0570(15) 0.0429(13) 0.0214(12) -0.0021(10) -0.0054(10)
S3 0.0683(14) 0.0610(15) 0.0431(13) 0.0325(12) 0.0091(11) 0.0051(11)
S4 0.0666(14) 0.0648(15) 0.0465(14) 0.0265(12) -0.0127(11) -0.0076(11)
C1 0.052(5) 0.046(5) 0.043(5) 0.002(4) 0.003(4) 0.000(4)
C2 0.056(5) 0.069(6) 0.046(5) 0.008(5) 0.001(4) -0.001(5)
C3 0.072(6) 0.086(7) 0.070(6) 0.003(7) 0.006(5) -0.008(7)
C4 0.086(8) 0.091(8) 0.084(7) -0.003(8) 0.009(6) -0.002(8)
C5 0.116(11) 0.137(13) 0.120(12) 0.008(10) 0.007(10) 0.001(11)
C6 0.134(14) 0.149(16) 0.179(17) -0.041(13) 0.013(13) -0.001(14)
C7 0.070(7) 0.070(7) 0.058(6) 0.017(6) -0.004(5) -0.003(6)
C8 0.078(8) 0.083(8) 0.068(7) 0.005(7) -0.002(6) 0.002(6)
C9 0.088(8) 0.085(8) 0.079(8) 0.002(7) -0.001(7) 0.000(6)
C10 0.083(8) 0.079(9) 0.088(9) 0.006(7) -0.001(8) -0.006(7)
C11 0.081(8) 0.086(9) 0.080(8) 0.003(7) -0.006(7) -0.008(7)
C12 0.078(7) 0.080(8) 0.068(7) 0.011(6) -0.005(6) -0.002(6)
C13 0.109(11) 0.099(10) 0.129(12) -0.010(9) -0.005(9) -0.003(9)
C14 0.057(6) 0.052(6) 0.048(5) 0.001(5) -0.007(5) 0.001(5)
C15 0.049(5) 0.058(6) 0.052(5) 0.006(4) -0.009(4) -0.002(4)
C16 0.064(5) 0.064(6) 0.066(5) -0.003(6) -0.007(4) -0.001(6)
C17 0.067(6) 0.081(7) 0.072(6) -0.005(7) -0.006(5) -0.005(7)
C18 0.111(11) 0.131(13) 0.134(12) -0.045(10) -0.016(9) -0.021(10)
C19 0.083(8) 0.123(11) 0.114(10) -0.014(8) 0.002(8) -0.008(9)
C20 0.060(7) 0.057(6) 0.055(6) 0.014(5) 0.001(4) 0.002(5)
C21 0.067(6) 0.068(7) 0.060(6) 0.009(6) 0.001(5) 0.002(5)
C22 0.076(7) 0.076(7) 0.068(7) 0.010(6) -0.001(6) 0.001(6)
C23 0.071(7) 0.070(7) 0.081(7) 0.004(6) 0.003(7) 0.012(6)
C24 0.076(8) 0.083(8) 0.076(7) 0.007(7) 0.013(7) 0.011(7)
C25 0.071(7) 0.072(7) 0.062(6) 0.012(6) 0.007(5) 0.001(5)
C26 0.092(9) 0.095(9) 0.113(10) -0.012(8) -0.003(8) 0.004(8)
C27 0.059(5) 0.055(6) 0.046(5) -0.006(5) -0.005(5) 0.001(5)
C28 0.068(6) 0.060(6) 0.055(6) -0.015(5) -0.007(5) -0.003(5)
C29 0.069(6) 0.060(7) 0.061(6) -0.018(5) 0.000(5) -0.001(5)
C30 0.070(6) 0.060(7) 0.059(6) -0.013(5) -0.002(5) 0.010(5)
C31 0.061(6) 0.055(6) 0.051(5) -0.005(5) -0.006(4) 0.003(5)
C32 0.075(7) 0.062(7) 0.060(6) -0.014(5) 0.011(5) -0.003(5)
C33 0.079(7) 0.068(7) 0.069(7) -0.021(6) 0.012(6) 0.003(6)
C34 0.070(7) 0.060(7) 0.075(7) -0.022(5) 0.002(6) -0.001(6)
C35 0.079(7) 0.066(7) 0.074(7) -0.007(6) 0.002(6) -0.006(6)
C36 0.063(6) 0.055(6) 0.055(6) -0.006(5) 0.003(5) 0.001(5)
C37 0.055(5) 0.051(5) 0.042(5) 0.006(4) 0.004(4) 0.004(4)
C38 0.060(6) 0.063(6) 0.047(5) 0.013(5) 0.003(4) 0.003(4)
C39 0.073(6) 0.075(7) 0.071(6) 0.003(7) 0.008(5) 0.002(7)
C40 0.080(7) 0.090(10) 0.084(8) -0.004(7) 0.007(6) 0.003(7)
C41 0.130(12) 0.145(14) 0.156(14) -0.050(12) 0.007(12) 0.014(12)
C42 0.111(11) 0.140(13) 0.122(12) -0.011(10) -0.010(10) 0.013(11)
C43 0.075(6) 0.062(6) 0.056(5) 0.021(5) -0.010(6) -0.006(6)
C44 0.080(7) 0.069(7) 0.066(7) 0.010(6) -0.006(6) 0.000(6)
C45 0.085(8) 0.076(8) 0.076(7) 0.006(6) -0.010(6) -0.005(6)
C46 0.079(8) 0.075(8) 0.092(9) 0.007(7) -0.010(7) -0.009(7)
C47 0.087(9) 0.081(8) 0.077(8) 0.006(7) -0.015(7) -0.014(7)
C48 0.082(8) 0.076(8) 0.070(7) 0.016(7) -0.008(6) -0.004(6)
C49 0.095(9) 0.098(10) 0.128(11) -0.011(8) -0.004(8) -0.008(8)
C50 0.060(6) 0.053(6) 0.049(6) 0.006(5) -0.002(5) -0.004(4)
C51 0.057(5) 0.060(6) 0.067(6) 0.008(5) -0.013(5) -0.002(5)
C52 0.076(7) 0.076(8) 0.098(8) 0.003(7) -0.014(6) -0.011(7)
C53 0.090(8) 0.092(9) 0.103(9) -0.006(9) -0.007(7) -0.013(9)
C54 0.154(15) 0.141(15) 0.180(17) -0.048(13) 0.003(13) -0.032(13)
C55 0.119(12) 0.145(15) 0.137(13) -0.031(10) 0.013(10) -0.020(11)
C56 0.069(6) 0.075(7) 0.062(6) 0.019(5) -0.007(6) -0.001(6)
C57 0.081(8) 0.088(8) 0.072(7) 0.013(7) -0.002(6) -0.003(6)
C58 0.087(9) 0.096(10) 0.083(8) 0.007(8) 0.002(7) 0.006(7)
C59 0.085(8) 0.083(9) 0.093(9) 0.005(7) -0.009(7) 0.005(7)
C60 0.086(8) 0.086(9) 0.089(9) 0.010(7) -0.006(7) -0.008(7)
C61 0.077(7) 0.082(8) 0.072(7) 0.012(6) -0.003(6) -0.009(6)
C62 0.103(10) 0.101(10) 0.128(12) -0.012(8) -0.007(9) -0.002(8)
C63 0.064(6) 0.051(6) 0.049(5) -0.006(5) -0.005(5) 0.005(4)
C64 0.067(6) 0.061(7) 0.057(6) -0.019(5) -0.012(5) -0.001(5)
C65 0.068(6) 0.057(6) 0.060(6) -0.016(5) -0.003(5) -0.003(5)
C66 0.072(6) 0.063(7) 0.063(6) -0.008(5) -0.004(5) 0.008(5)
C67 0.063(6) 0.056(6) 0.048(5) -0.006(5) -0.006(5) 0.004(5)
C68 0.071(6) 0.059(6) 0.052(6) -0.011(5) 0.000(5) 0.000(5)
C69 0.077(7) 0.060(7) 0.059(6) -0.016(5) 0.003(5) 0.008(5)
C70 0.073(7) 0.059(6) 0.064(7) -0.018(5) -0.003(5) 0.000(5)
C71 0.078(7) 0.061(7) 0.065(6) -0.013(6) -0.005(6) -0.007(5)
C72 0.065(6) 0.056(6) 0.049(5) -0.006(5) 0.000(5) -0.006(5)

loop_
_atom_type_symbol
_atom_type_description
_atom_type_scat_dispersion_real
_atom_type_scat_dispersion_imag
_atom_type_scat_source
C C 0.0033 0.0016 'International Tables Vol C Tables 4.2.6.8 and 6.1.1.4'
H H 0.0000 0.0000 'International Tables Vol C Tables 4.2.6.8 and 6.1.1.4'
N N 0.0061 0.0033 'International Tables Vol C Tables 4.2.6.8 and 6.1.1.4'
O O 0.0106 0.0060 'International Tables Vol C Tables 4.2.6.8 and 6.1.1.4'
Ni Ni 0.3393 1.1124 'International Tables Vol C Tables 4.2.6.8 and 6.1.1.4'
S S 0.1246 0.1234 'International Tables Vol C Tables 4.2.6.8 and 6.1.1.4'

loop_
_geom_angle_atom_site_label_1
_geom_angle_atom_site_label_2
_geom_angle_atom_site_label_3
_geom_angle_site_symmetry_1
_geom_angle_site_symmetry_3
_geom_angle
_geom_angle_publ_flag
O9 Ni1 O5 . . 88.3(2) ?
O9 Ni1 N3 . . 90.7(3) ?
O5 Ni1 N3 . . 93.8(3) ?
O9 Ni1 N4 . . 91.3(3) ?
O5 Ni1 N4 . . 85.6(3) ?
N3 Ni1 N4 . . 177.9(3) ?
O9 Ni1 O2 . . 90.7(2) ?
O5 Ni1 O2 . . 178.8(2) ?
N3 Ni1 O2 . . 86.8(3) ?
N4 Ni1 O2 . . 93.8(3) ?
O9 Ni1 O1 . . 150.8(2) ?
O5 Ni1 O1 . . 120.9(2) ?
N3 Ni1 O1 . . 87.1(2) ?
N4 Ni1 O1 . . 91.5(2) ?
O2 Ni1 O1 . . 60.1(2) ?
O18 Ni2 O14 . . 103.6(2) ?
O18 Ni2 N7 . . 84.8(2) ?
O14 Ni2 N7 . . 92.1(2) ?
O18 Ni2 N8 . . 94.3(3) ?
O14 Ni2 N8 . . 87.7(2) ?
N7 Ni2 N8 . . 179.1(3) ?
O18 Ni2 O10 . . 98.4(2) ?
O14 Ni2 O10 . . 157.8(2) ?
N7 Ni2 O10 . . 87.0(2) ?
N8 Ni2 O10 . . 93.5(2) ?
O18 Ni2 O11 . . 158.1(2) ?
O14 Ni2 O11 . . 97.5(2) ?
N7 Ni2 O11 . . 88.6(2) ?
N8 Ni2 O11 . . 92.3(2) ?
O10 Ni2 O11 . . 60.4(2) ?
C2 N1 S1 . . 123.4(6) ?
C2 N1 H1 . . 118.3 ?
S1 N1 H1 . . 118.3 ?
C15 N2 S2 . . 121.3(6) ?
C15 N2 H2 . . 119.4 ?
S2 N2 H2 . . 119.4 ?
C31 N3 C27 . . 117.1(7) ?
C31 N3 Ni1 . . 122.1(6) ?
C27 N3 Ni1 . . 120.5(6) ?
C36 N4 C32 . . 117.0(8) ?
C36 N4 Ni1 . . 121.8(6) ?
C32 N4 Ni1 . . 120.2(6) ?
C38 N5 S3 . . 122.1(6) ?
C38 N5 H5 . . 118.9 ?
S3 N5 H5 . . 118.9 ?
C51 N6 S4 . . 124.7(7) ?
C51 N6 H6 . . 117.6 ?
S4 N6 H6 . . 117.6 ?
C67 N7 C63 . . 116.6(8) ?
C67 N7 Ni2 . . 124.7(6) ?
C63 N7 Ni2 . . 118.6(6) ?
C68 N8 C72 . . 117.1(8) ?
C68 N8 Ni2 . . 121.5(6) ?
C72 N8 Ni2 . . 120.3(6) ?
C1 O1 Ni1 . . 87.7(5) ?
C1 O2 Ni1 . . 89.6(5) ?
C14 O5 Ni1 . . 117.5(6) ?
Ni1 O9 H9C . . 112.7 ?
Ni1 O9 H9D . . 113.8 ?
H9C O9 H9D . . 110.9 ?
C37 O10 Ni2 . . 90.9(5) ?
C37 O11 Ni2 . . 87.8(5) ?
C50 O14 Ni2 . . 118.5(5) ?
Ni2 O18 H18E . . 111.7 ?
Ni2 O18 H18F . . 110.6 ?
H18E O18 H18F . . 109.2 ?
O4 S1 O3 . . 121.1(4) ?
O4 S1 N1 . . 107.6(4) ?
O3 S1 N1 . . 105.7(4) ?
O4 S1 C7 . . 106.9(5) ?
O3 S1 C7 . . 106.0(5) ?
N1 S1 C7 . . 109.1(5) ?
O7 S2 O8 . . 120.5(4) ?
O7 S2 N2 . . 107.9(4) ?
O8 S2 N2 . . 106.0(4) ?
O7 S2 C20 . . 106.6(4) ?
O8 S2 C20 . . 106.1(4) ?
N2 S2 C20 . . 109.4(4) ?
O13 S3 O12 . . 120.6(4) ?
O13 S3 N5 . . 107.6(4) ?
O12 S3 N5 . . 106.3(4) ?
O13 S3 C43 . . 106.8(4) ?
O12 S3 C43 . . 105.9(5) ?
N5 S3 C43 . . 109.3(4) ?
O17 S4 O16 . . 119.6(4) ?
O17 S4 N6 . . 107.8(4) ?
O16 S4 N6 . . 107.4(4) ?
O17 S4 C56 . . 107.6(5) ?
O16 S4 C56 . . 105.8(5) ?
N6 S4 C56 . . 108.3(4) ?
O1 C1 O2 . . 122.5(8) ?
O1 C1 C2 . . 120.2(7) ?
O2 C1 C2 . . 117.0(8) ?
N1 C2 C1 . . 113.3(7) ?
N1 C2 C3 . . 108.2(7) ?
C1 C2 C3 . . 103.1(7) ?
N1 C2 H2A . . 110.7 ?
C1 C2 H2A . . 110.7 ?
C3 C2 H2A . . 110.7 ?
C4 C3 C2 . . 116.4(11) ?
C4 C3 H3A . . 108.2 ?
C2 C3 H3A . . 108.2 ?
C4 C3 H3B . . 108.2 ?
C2 C3 H3B . . 108.2 ?
H3A C3 H3B . . 107.3 ?
C3 C4 C6 . . 116.5(13) ?
C3 C4 C5 . . 110.5(11) ?
C6 C4 C5 . . 105.1(12) ?
C3 C4 H4 . . 108.2 ?
C6 C4 H4 . . 108.2 ?
C5 C4 H4 . . 108.2 ?
C4 C5 H5A . . 109.5 ?
C4 C5 H5B . . 109.5 ?
H5A C5 H5B . . 109.5 ?
C4 C5 H5C . . 109.5 ?
H5A C5 H5C . . 109.5 ?
H5B C5 H5C . . 109.5 ?
C4 C6 H6A . . 109.5 ?
C4 C6 H6B . . 109.5 ?
H6A C6 H6B . . 109.5 ?
C4 C6 H6C . . 109.5 ?
H6A C6 H6C . . 109.5 ?
H6B C6 H6C . . 109.5 ?
C12 C7 C8 . . 120.2(11) ?
C12 C7 S1 . . 119.1(9) ?
C8 C7 S1 . . 120.7(9) ?
C7 C8 C9 . . 120.0(11) ?
C7 C8 H8 . . 120.0 ?
C9 C8 H8 . . 120.0 ?
C10 C9 C8 . . 119.8(12) ?
C10 C9 H9A . . 120.1 ?
C8 C9 H9A . . 120.1 ?
C11 C10 C9 . . 119.4(13) ?
C11 C10 C13 . . 121.9(13) ?
C9 C10 C13 . . 118.6(12) ?
C10 C11 C12 . . 122.9(12) ?
C10 C11 H11 . . 118.6 ?
C12 C11 H11 . . 118.6 ?
C7 C12 C11 . . 117.5(11) ?
C7 C12 H12 . . 121.2 ?
C11 C12 H12 . . 121.2 ?
C10 C13 H13A . . 109.5 ?
C10 C13 H13B . . 109.5 ?
H13A C13 H13B . . 109.5 ?
C10 C13 H13C . . 109.5 ?
H13A C13 H13C . . 109.5 ?
H13B C13 H13C . . 109.5 ?
O5 C14 O6 . . 123.5(9) ?
O5 C14 C15 . . 117.9(9) ?
O6 C14 C15 . . 118.6(8) ?
N2 C15 C14 . . 109.8(7) ?
N2 C15 C16 . . 109.4(7) ?
C14 C15 C16 . . 107.2(7) ?
N2 C15 H15 . . 110.1 ?
C14 C15 H15 . . 110.1 ?
C16 C15 H15 . . 110.1 ?
C17 C16 C15 . . 116.2(9) ?
C17 C16 H16A . . 108.2 ?
C15 C16 H16A . . 108.2 ?
C17 C16 H16B . . 108.2 ?
C15 C16 H16B . . 108.2 ?
H16A C16 H16B . . 107.4 ?
C19 C17 C16 . . 112.1(9) ?
C19 C17 C18 . . 112.9(11) ?
C16 C17 C18 . . 111.1(11) ?
C19 C17 H17 . . 106.8 ?
C16 C17 H17 . . 106.8 ?
C18 C17 H17 . . 106.8 ?
C17 C18 H18A . . 109.5 ?
C17 C18 H18B . . 109.5 ?
H18A C18 H18B . . 109.5 ?
C17 C18 H18C . . 109.5 ?
H18A C18 H18C . . 109.5 ?
H18B C18 H18C . . 109.5 ?
C17 C19 H19A . . 109.5 ?
C17 C19 H19B . . 109.5 ?
H19A C19 H19B . . 109.5 ?
C17 C19 H19C . . 109.5 ?
H19A C19 H19C . . 109.5 ?
H19B C19 H19C . . 109.5 ?
C25 C20 C21 . . 119.7(10) ?
C25 C20 S2 . . 120.5(8) ?
C21 C20 S2 . . 119.7(8) ?
C22 C21 C20 . . 119.6(10) ?
C22 C21 H21 . . 120.2 ?
C20 C21 H21 . . 120.2 ?
C23 C22 C21 . . 121.1(11) ?
C23 C22 H22 . . 119.5 ?
C21 C22 H22 . . 119.5 ?
C24 C23 C22 . . 117.3(11) ?
C24 C23 C26 . . 121.1(11) ?
C22 C23 C26 . . 121.6(11) ?
C23 C24 C25 . . 123.2(11) ?
C23 C24 H24 . . 118.4 ?
C25 C24 H24 . . 118.4 ?
C20 C25 C24 . . 119.0(10) ?
C20 C25 H25 . . 120.5 ?
C24 C25 H25 . . 120.5 ?
C23 C26 H26A . . 109.5 ?
C23 C26 H26B . . 109.5 ?
H26A C26 H26B . . 109.5 ?
C23 C26 H26C . . 109.5 ?
H26A C26 H26C . . 109.5 ?
H26B C26 H26C . . 109.5 ?
N3 C27 C28 . . 122.9(9) ?
N3 C27 H27 . . 118.6 ?
C28 C27 H27 . . 118.6 ?
C29 C28 C27 . . 119.4(9) ?
C29 C28 H28 . . 120.3 ?
C27 C28 H28 . . 120.3 ?
C28 C29 C30 . . 117.9(9) ?
C28 C29 H29 . . 121.1 ?
C30 C29 H29 . . 121.1 ?
C31 C30 C29 . . 120.6(9) ?
C31 C30 H30 . . 119.7 ?
C29 C30 H30 . . 119.7 ?
N3 C31 C30 . . 122.0(8) ?
N3 C31 H31 . . 119.0 ?
C30 C31 H31 . . 119.0 ?
N4 C32 C33 . . 122.9(10) ?
N4 C32 H32 . . 118.6 ?
C33 C32 H32 . . 118.6 ?
C34 C33 C32 . . 119.6(10) ?
C34 C33 H33 . . 120.2 ?
C32 C33 H33 . . 120.2 ?
C33 C34 C35 . . 118.2(9) ?
C33 C34 H34 . . 120.9 ?
C35 C34 H34 . . 120.9 ?
C34 C35 C36 . . 120.1(10) ?
C34 C35 H35 . . 120.0 ?
C36 C35 H35 . . 120.0 ?
N4 C36 C35 . . 122.1(9) ?
N4 C36 H36 . . 118.9 ?
C35 C36 H36 . . 118.9 ?
O11 C37 O10 . . 120.4(8) ?
O11 C37 C38 . . 120.2(8) ?
O10 C37 C38 . . 118.9(8) ?
N5 C38 C37 . . 113.5(7) ?
N5 C38 C39 . . 109.3(7) ?
C37 C38 C39 . . 104.9(7) ?
N5 C38 H38 . . 109.7 ?
C37 C38 H38 . . 109.7 ?
C39 C38 H38 . . 109.7 ?
C40 C39 C38 . . 115.2(10) ?
C40 C39 H39A . . 108.5 ?
C38 C39 H39A . . 108.5 ?
C40 C39 H39B . . 108.5 ?
C38 C39 H39B . . 108.5 ?
H39A C39 H39B . . 107.5 ?
C39 C40 C42 . . 111.3(11) ?
C39 C40 C41 . . 110.3(11) ?
C42 C40 C41 . . 110.7(12) ?
C39 C40 H40 . . 108.1 ?
C42 C40 H40 . . 108.1 ?
C41 C40 H40 . . 108.1 ?
C40 C41 H41A . . 109.5 ?
C40 C41 H41B . . 109.5 ?
H41A C41 H41B . . 109.5 ?
C40 C41 H41C . . 109.5 ?
H41A C41 H41C . . 109.5 ?
H41B C41 H41C . . 109.5 ?
C40 C42 H42A . . 109.5 ?
C40 C42 H42B . . 109.5 ?
H42A C42 H42B . . 109.5 ?
C40 C42 H42C . . 109.5 ?
H42A C42 H42C . . 109.5 ?
H42B C42 H42C . . 109.5 ?
C48 C43 C44 . . 120.4(10) ?
C48 C43 S3 . . 120.1(9) ?
C44 C43 S3 . . 119.5(8) ?
C43 C44 C45 . . 119.1(10) ?
C43 C44 H44 . . 120.5 ?
C45 C44 H44 . . 120.5 ?
C44 C45 C46 . . 120.1(11) ?
C44 C45 H45 . . 119.9 ?
C46 C45 H45 . . 119.9 ?
C47 C46 C45 . . 117.9(12) ?
C47 C46 C49 . . 122.4(12) ?
C45 C46 C49 . . 119.6(12) ?
C46 C47 C48 . . 124.9(12) ?
C46 C47 H47 . . 117.5 ?
C48 C47 H47 . . 117.5 ?
C47 C48 C43 . . 117.5(11) ?
C47 C48 H48 . . 121.3 ?
C43 C48 H48 . . 121.3 ?
C46 C49 H49A . . 109.5 ?
C46 C49 H49B . . 109.5 ?
H49A C49 H49B . . 109.5 ?
C46 C49 H49C . . 109.5 ?
H49A C49 H49C . . 109.5 ?
H49B C49 H49C . . 109.5 ?
O15 C50 O14 . . 124.1(8) ?
O15 C50 C51 . . 115.8(9) ?
O14 C50 C51 . . 119.8(8) ?
N6 C51 C50 . . 115.0(8) ?
N6 C51 C52 . . 112.1(8) ?
C50 C51 C52 . . 106.8(8) ?
N6 C51 H51 . . 107.6 ?
C50 C51 H51 . . 107.6 ?
C52 C51 H51 . . 107.6 ?
C53 C52 C51 . . 117.0(10) ?
C53 C52 H52A . . 108.0 ?
C51 C52 H52A . . 108.0 ?
C53 C52 H52B . . 108.0 ?
C51 C52 H52B . . 108.0 ?
H52A C52 H52B . . 107.3 ?
C52 C53 C55 . . 113.9(11) ?
C52 C53 C54 . . 107.8(12) ?
C55 C53 C54 . . 108.9(12) ?
C52 C53 H53 . . 108.7 ?
C55 C53 H53 . . 108.7 ?
C54 C53 H53 . . 108.7 ?
C53 C54 H54A . . 109.5 ?
C53 C54 H54B . . 109.5 ?
H54A C54 H54B . . 109.5 ?
C53 C54 H54C . . 109.5 ?
H54A C54 H54C . . 109.5 ?
H54B C54 H54C . . 109.5 ?
C53 C55 H55A . . 109.5 ?
C53 C55 H55B . . 109.5 ?
H55A C55 H55B . . 109.5 ?
C53 C55 H55C . . 109.5 ?
H55A C55 H55C . . 109.5 ?
H55B C55 H55C . . 109.5 ?
C57 C56 C61 . . 120.5(11) ?
C57 C56 S4 . . 120.3(9) ?
C61 C56 S4 . . 119.2(9) ?
C56 C57 C58 . . 117.7(11) ?
C56 C57 H57 . . 121.1 ?
C58 C57 H57 . . 121.1 ?
C59 C58 C57 . . 124.6(12) ?
C59 C58 H58 . . 117.7 ?
C57 C58 H58 . . 117.7 ?
C58 C59 C60 . . 117.9(12) ?
C58 C59 C62 . . 122.5(13) ?
C60 C59 C62 . . 119.5(12) ?
C59 C60 C61 . . 119.5(12) ?
C59 C60 H60 . . 120.3 ?
C61 C60 H60 . . 120.3 ?
C56 C61 C60 . . 119.7(11) ?
C56 C61 H61 . . 120.2 ?
C60 C61 H61 . . 120.2 ?
C59 C62 H62A . . 109.5 ?
C59 C62 H62B . . 109.5 ?
H62A C62 H62B . . 109.5 ?
C59 C62 H62C . . 109.5 ?
H62A C62 H62C . . 109.5 ?
H62B C62 H62C . . 109.5 ?
N7 C63 C64 . . 122.7(8) ?
N7 C63 H63 . . 118.6 ?
C64 C63 H63 . . 118.6 ?
C65 C64 C63 . . 119.5(9) ?
C65 C64 H64 . . 120.2 ?
C63 C64 H64 . . 120.2 ?
C66 C65 C64 . . 119.2(9) ?
C66 C65 H65 . . 120.4 ?
C64 C65 H65 . . 120.4 ?
C65 C66 C67 . . 118.9(9) ?
C65 C66 H66 . . 120.6 ?
C67 C66 H66 . . 120.6 ?
N7 C67 C66 . . 122.8(9) ?
N7 C67 H67 . . 118.6 ?
C66 C67 H67 . . 118.6 ?
N8 C68 C69 . . 123.2(9) ?
N8 C68 H68 . . 118.4 ?
C69 C68 H68 . . 118.4 ?
C70 C69 C68 . . 119.0(9) ?
C70 C69 H69 . . 120.5 ?
C68 C69 H69 . . 120.5 ?
C69 C70 C71 . . 116.4(9) ?
C69 C70 H70 . . 121.8 ?
C71 C70 H70 . . 121.8 ?
C72 C71 C70 . . 120.7(9) ?
C72 C71 H71 . . 119.6 ?
C70 C71 H71 . . 119.6 ?
N8 C72 C71 . . 123.5(9) ?
N8 C72 H72 . . 118.2 ?
C71 C72 H72 . . 118.2 ?

loop_
_geom_bond_atom_site_label_1
_geom_bond_atom_site_label_2
_geom_bond_site_symmetry_2
_geom_bond_distance
_geom_bond_publ_flag
Ni1 O9 . 2.042(5) y
Ni1 O5 . 2.048(6) y
Ni1 N3 . 2.084(7) y
Ni1 N4 . 2.117(7) y
Ni1 O2 . 2.171(6) y
Ni1 O1 . 2.215(6) y
Ni2 O18 . 1.993(5) y
Ni2 O14 . 2.059(6) y
Ni2 N7 . 2.097(7) y
Ni2 N8 . 2.123(7) y
Ni2 O10 . 2.134(6) y
Ni2 O11 . 2.205(5) y
N1 C2 . 1.488(10) ?
N1 S1 . 1.588(8) ?
N1 H1 . 0.8600 ?
N2 C15 . 1.471(10) ?
N2 S2 . 1.600(7) ?
N2 H2 . 0.8600 ?
N3 C31 . 1.336(10) ?
N3 C27 . 1.338(10) ?
N4 C36 . 1.325(10) ?
N4 C32 . 1.341(11) ?
N5 C38 . 1.471(11) ?
N5 S3 . 1.589(7) ?
N5 H5 . 0.8600 ?
N6 C51 . 1.441(12) ?
N6 S4 . 1.605(7) ?
N6 H6 . 0.8600 ?
N7 C67 . 1.323(10) ?
N7 C63 . 1.354(10) ?
N8 C68 . 1.313(10) ?
N8 C72 . 1.316(10) ?
O1 C1 . 1.251(10) ?
O2 C1 . 1.254(9) ?
O3 S1 . 1.434(6) ?
O4 S1 . 1.413(6) ?
O5 C14 . 1.239(10) ?
O6 C14 . 1.268(10) ?
O7 S2 . 1.427(6) ?
O8 S2 . 1.444(6) ?
O9 H9C . 0.8501 ?
O9 H9D . 0.8500 ?
O10 C37 . 1.259(9) ?
O11 C37 . 1.256(10) ?
O12 S3 . 1.436(6) ?
O13 S3 . 1.420(6) ?
O14 C50 . 1.259(10) ?
O15 C50 . 1.245(10) ?
O16 S4 . 1.439(6) ?
O17 S4 . 1.429(6) ?
O18 H18E . 0.8500 ?
O18 H18F . 0.8500 ?
S1 C7 . 1.757(12) ?
S2 C20 . 1.773(11) ?
S3 C43 . 1.758(10) ?
S4 C56 . 1.758(11) ?
C1 C2 . 1.525(12) ?
C2 C3 . 1.640(14) ?
C2 H2A . 0.9800 ?
C3 C4 . 1.357(14) ?
C3 H3A . 0.9700 ?
C3 H3B . 0.9700 ?
C4 C6 . 1.458(18) ?
C4 C5 . 1.544(17) ?
C4 H4 . 0.9800 ?
C5 H5A . 0.9600 ?
C5 H5B . 0.9600 ?
C5 H5C . 0.9600 ?
C6 H6A . 0.9600 ?
C6 H6B . 0.9600 ?
C6 H6C . 0.9600 ?
C7 C12 . 1.377(14) ?
C7 C8 . 1.377(14) ?
C8 C9 . 1.406(15) ?
C8 H8 . 0.9300 ?
C9 C10 . 1.383(16) ?
C9 H9A . 0.9300 ?
C10 C11 . 1.321(15) ?
C10 C13 . 1.531(17) ?
C11 C12 . 1.426(15) ?
C11 H11 . 0.9300 ?
C12 H12 . 0.9300 ?
C13 H13A . 0.9600 ?
C13 H13B . 0.9600 ?
C13 H13C . 0.9600 ?
C14 C15 . 1.523(12) ?
C15 C16 . 1.547(13) ?
C15 H15 . 0.9800 ?
C16 C17 . 1.494(12) ?
C16 H16A . 0.9700 ?
C16 H16B . 0.9700 ?
C17 C19 . 1.465(15) ?
C17 C18 . 1.508(16) ?
C17 H17 . 0.9800 ?
C18 H18A . 0.9600 ?
C18 H18B . 0.9600 ?
C18 H18C . 0.9600 ?
C19 H19A . 0.9600 ?
C19 H19B . 0.9600 ?
C19 H19C . 0.9600 ?
C20 C25 . 1.369(13) ?
C20 C21 . 1.386(13) ?
C21 C22 . 1.386(14) ?
C21 H21 . 0.9300 ?
C22 C23 . 1.386(15) ?
C22 H22 . 0.9300 ?
C23 C24 . 1.359(15) ?
C23 C26 . 1.520(15) ?
C24 C25 . 1.376(15) ?
C24 H24 . 0.9300 ?
C25 H25 . 0.9300 ?
C26 H26A . 0.9600 ?
C26 H26B . 0.9600 ?
C26 H26C . 0.9600 ?
C27 C28 . 1.398(12) ?
C27 H27 . 0.9300 ?
C28 C29 . 1.345(12) ?
C28 H28 . 0.9300 ?
C29 C30 . 1.376(12) ?
C29 H29 . 0.9300 ?
C30 C31 . 1.376(12) ?
C30 H30 . 0.9300 ?
C31 H31 . 0.9300 ?
C32 C33 . 1.372(13) ?
C32 H32 . 0.9300 ?
C33 C34 . 1.345(13) ?
C33 H33 . 0.9300 ?
C34 C35 . 1.363(13) ?
C34 H34 . 0.9300 ?
C35 C36 . 1.377(13) ?
C35 H35 . 0.9300 ?
C36 H36 . 0.9300 ?
C37 C38 . 1.492(12) ?
C38 C39 . 1.613(13) ?
C38 H38 . 0.9800 ?
C39 C40 . 1.415(14) ?
C39 H39A . 0.9700 ?
C39 H39B . 0.9700 ?
C40 C42 . 1.443(16) ?
C40 C41 . 1.508(17) ?
C40 H40 . 0.9800 ?
C41 H41A . 0.9600 ?
C41 H41B . 0.9600 ?
C41 H41C . 0.9600 ?
C42 H42A . 0.9600 ?
C42 H42B . 0.9600 ?
C42 H42C . 0.9600 ?
C43 C48 . 1.384(13) ?
C43 C44 . 1.392(13) ?
C44 C45 . 1.401(14) ?
C44 H44 . 0.9300 ?
C45 C46 . 1.401(15) ?
C45 H45 . 0.9300 ?
C46 C47 . 1.327(14) ?
C46 C49 . 1.519(16) ?
C47 C48 . 1.377(15) ?
C47 H47 . 0.9300 ?
C48 H48 . 0.9300 ?
C49 H49A . 0.9600 ?
C49 H49B . 0.9600 ?
C49 H49C . 0.9600 ?
C50 C51 . 1.518(12) ?
C51 C52 . 1.570(14) ?
C51 H51 . 0.9800 ?
C52 C53 . 1.438(14) ?
C52 H52A . 0.9700 ?
C52 H52B . 0.9700 ?
C53 C55 . 1.476(16) ?
C53 C54 . 1.555(18) ?
C53 H53 . 0.9800 ?
C54 H54A . 0.9600 ?
C54 H54B . 0.9600 ?
C54 H54C . 0.9600 ?
C55 H55A . 0.9600 ?
C55 H55B . 0.9600 ?
C55 H55C . 0.9600 ?
C56 C57 . 1.365(14) ?
C56 C61 . 1.397(14) ?
C57 C58 . 1.370(15) ?
C57 H57 . 0.9300 ?
C58 C59 . 1.353(15) ?
C58 H58 . 0.9300 ?
C59 C60 . 1.388(16) ?
C59 C62 . 1.495(16) ?
C60 C61 . 1.400(15) ?
C60 H60 . 0.9300 ?
C61 H61 . 0.9300 ?
C62 H62A . 0.9600 ?
C62 H62B . 0.9600 ?
C62 H62C . 0.9600 ?
C63 C64 . 1.359(12) ?
C63 H63 . 0.9300 ?
C64 C65 . 1.355(12) ?
C64 H64 . 0.9300 ?
C65 C66 . 1.349(12) ?
C65 H65 . 0.9300 ?
C66 C67 . 1.387(12) ?
C66 H66 . 0.9300 ?
C67 H67 . 0.9300 ?
C68 C69 . 1.397(13) ?
C68 H68 . 0.9300 ?
C69 C70 . 1.373(13) ?
C69 H69 . 0.9300 ?
C70 C71 . 1.375(13) ?
C70 H70 . 0.9300 ?
C71 C72 . 1.353(12) ?
C71 H71 . 0.9300 ?
C72 H72 . 0.9300 ?

loop_
_geom_hbond_atom_site_label_D
_geom_hbond_atom_site_label_H
_geom_hbond_atom_site_label_A
_geom_hbond_site_symmetry_A
_geom_hbond_distance_DH
_geom_hbond_distance_HA
_geom_hbond_distance_DA
_geom_hbond_angle_DHA
N1 H1 O15 2_664 0.86 2.23 2.942(10) 140
N2 H2 O10 2_664 0.86 2.30 3.017(9) 140
N5 H5 O2 . 0.86 2.43 3.144(9) 141
O9 H9C O14 . 0.85 2.31 2.754(7) 113
O9 H9D O11 . 0.85 1.87 2.610(7) 145
O18 H18E O6 2_665 0.85 1.74 2.569(9) 165
O18 H18F O15 . 0.85 2.00 2.683(9) 136
O18 H18F O1 2_665 0.85 2.37 2.820(7) 113

loop_
_geom_torsion_atom_site_label_1
_geom_torsion_atom_site_label_2
_geom_torsion_atom_site_label_3
_geom_torsion_atom_site_label_4
_geom_torsion_site_symmetry_1
_geom_torsion_site_symmetry_2
_geom_torsion_site_symmetry_3
_geom_torsion_site_symmetry_4
_geom_torsion
_geom_torsion_publ_flag
O9 Ni1 N3 C31 . . . . -140.7(7) ?
O5 Ni1 N3 C31 . . . . -52.3(7) ?
N4 Ni1 N3 C31 . . . . 22(8) ?
O2 Ni1 N3 C31 . . . . 128.7(7) ?
O1 Ni1 N3 C31 . . . . 68.5(7) ?
O9 Ni1 N3 C27 . . . . 45.0(6) ?
O5 Ni1 N3 C27 . . . . 133.3(6) ?
N4 Ni1 N3 C27 . . . . -152(7) ?
O2 Ni1 N3 C27 . . . . -45.7(6) ?
O1 Ni1 N3 C27 . . . . -105.8(6) ?
O9 Ni1 N4 C36 . . . . -172.3(7) ?
O5 Ni1 N4 C36 . . . . 99.5(7) ?
N3 Ni1 N4 C36 . . . . 25(8) ?
O2 Ni1 N4 C36 . . . . -81.6(7) ?
O1 Ni1 N4 C36 . . . . -21.4(7) ?
O9 Ni1 N4 C32 . . . . 19.5(7) ?
O5 Ni1 N4 C32 . . . . -68.7(7) ?
N3 Ni1 N4 C32 . . . . -143(7) ?
O2 Ni1 N4 C32 . . . . 110.3(7) ?
O1 Ni1 N4 C32 . . . . 170.4(7) ?
O18 Ni2 N7 C67 . . . . -132.4(7) ?
O14 Ni2 N7 C67 . . . . -28.9(7) ?
N8 Ni2 N7 C67 . . . . -108(17) ?
O10 Ni2 N7 C67 . . . . 128.9(7) ?
O11 Ni2 N7 C67 . . . . 68.5(7) ?
O18 Ni2 N7 C63 . . . . 45.5(6) ?
O14 Ni2 N7 C63 . . . . 149.0(6) ?
N8 Ni2 N7 C63 . . . . 70(17) ?
O10 Ni2 N7 C63 . . . . -53.2(6) ?
O11 Ni2 N7 C63 . . . . -113.6(6) ?
O18 Ni2 N8 C68 . . . . 7.0(7) ?
O14 Ni2 N8 C68 . . . . -96.5(7) ?
N7 Ni2 N8 C68 . . . . -18(17) ?
O10 Ni2 N8 C68 . . . . 105.7(7) ?
O11 Ni2 N8 C68 . . . . 166.1(7) ?
O18 Ni2 N8 C72 . . . . 174.6(7) ?
O14 Ni2 N8 C72 . . . . 71.1(7) ?
N7 Ni2 N8 C72 . . . . 150(17) ?
O10 Ni2 N8 C72 . . . . -86.7(7) ?
O11 Ni2 N8 C72 . . . . -26.3(7) ?
O9 Ni1 O1 C1 . . . . -0.8(8) ?
O5 Ni1 O1 C1 . . . . 178.0(5) ?
N3 Ni1 O1 C1 . . . . 85.3(5) ?
N4 Ni1 O1 C1 . . . . -96.2(5) ?
O2 Ni1 O1 C1 . . . . -2.7(5) ?
O9 Ni1 O2 C1 . . . . -176.4(5) ?
O5 Ni1 O2 C1 . . . . 151(11) ?
N3 Ni1 O2 C1 . . . . -85.7(5) ?
N4 Ni1 O2 C1 . . . . 92.3(5) ?
O1 Ni1 O2 C1 . . . . 2.7(5) ?
O9 Ni1 O5 C14 . . . . -176.8(7) ?
N3 Ni1 O5 C14 . . . . 92.6(7) ?
N4 Ni1 O5 C14 . . . . -85.4(7) ?
O2 Ni1 O5 C14 . . . . -144(11) ?
O1 Ni1 O5 C14 . . . . 3.7(7) ?
O18 Ni2 O10 C37 . . . . -170.5(5) ?
O14 Ni2 O10 C37 . . . . 2.1(9) ?
N7 Ni2 O10 C37 . . . . -86.2(5) ?
N8 Ni2 O10 C37 . . . . 94.6(5) ?
O11 Ni2 O10 C37 . . . . 4.0(5) ?
O18 Ni2 O11 C37 . . . . 10.9(9) ?
O14 Ni2 O11 C37 . . . . 175.3(5) ?
N7 Ni2 O11 C37 . . . . 83.3(5) ?
N8 Ni2 O11 C37 . . . . -96.8(5) ?
O10 Ni2 O11 C37 . . . . -4.0(5) ?
O18 Ni2 O14 C50 . . . . -24.8(7) ?
N7 Ni2 O14 C50 . . . . -110.0(7) ?
N8 Ni2 O14 C50 . . . . 69.1(7) ?
O10 Ni2 O14 C50 . . . . 162.8(7) ?
O11 Ni2 O14 C50 . . . . 161.1(6) ?
C2 N1 S1 O4 . . . . -37.8(8) ?
C2 N1 S1 O3 . . . . -168.5(7) ?
C2 N1 S1 C7 . . . . 77.8(8) ?
C15 N2 S2 O7 . . . . -46.4(8) ?
C15 N2 S2 O8 . . . . -176.8(7) ?
C15 N2 S2 C20 . . . . 69.1(8) ?
C38 N5 S3 O13 . . . . -40.1(8) ?
C38 N5 S3 O12 . . . . -170.6(7) ?
C38 N5 S3 C43 . . . . 75.6(8) ?
C51 N6 S4 O17 . . . . -27.6(8) ?
C51 N6 S4 O16 . . . . -157.7(7) ?
C51 N6 S4 C56 . . . . 88.5(8) ?
Ni1 O1 C1 O2 . . . . 4.8(9) ?
Ni1 O1 C1 C2 . . . . -168.0(8) ?
Ni1 O2 C1 O1 . . . . -4.9(9) ?
Ni1 O2 C1 C2 . . . . 168.1(7) ?
S1 N1 C2 C1 . . . . -111.1(8) ?
S1 N1 C2 C3 . . . . 135.2(7) ?
O1 C1 C2 N1 . . . . -28.9(12) ?
O2 C1 C2 N1 . . . . 157.9(8) ?
O1 C1 C2 C3 . . . . 87.8(9) ?
O2 C1 C2 C3 . . . . -85.4(9) ?
N1 C2 C3 C4 . . . . -60.5(12) ?
C1 C2 C3 C4 . . . . 179.2(9) ?
C2 C3 C4 C6 . . . . 173.9(11) ?
C2 C3 C4 C5 . . . . -66.3(13) ?
O4 S1 C7 C12 . . . . -165.3(8) ?
O3 S1 C7 C12 . . . . -34.8(10) ?
N1 S1 C7 C12 . . . . 78.6(9) ?
O4 S1 C7 C8 . . . . 14.3(10) ?
O3 S1 C7 C8 . . . . 144.7(9) ?
N1 S1 C7 C8 . . . . -101.8(9) ?
C12 C7 C8 C9 . . . . 3.0(17) ?
S1 C7 C8 C9 . . . . -176.5(8) ?
C7 C8 C9 C10 . . . . 0.1(17) ?
C8 C9 C10 C11 . . . . -3.9(18) ?
C8 C9 C10 C13 . . . . 179.1(10) ?
C9 C10 C11 C12 . . . . 4.6(18) ?
C13 C10 C11 C12 . . . . -178.4(11) ?
C8 C7 C12 C11 . . . . -2.4(16) ?
S1 C7 C12 C11 . . . . 177.2(8) ?
C10 C11 C12 C7 . . . . -1.5(17) ?
Ni1 O5 C14 O6 . . . . -22.3(12) ?
Ni1 O5 C14 C15 . . . . 158.2(6) ?
S2 N2 C15 C14 . . . . -104.3(8) ?
S2 N2 C15 C16 . . . . 138.4(7) ?
O5 C14 C15 N2 . . . . 164.5(8) ?
O6 C14 C15 N2 . . . . -15.0(12) ?
O5 C14 C15 C16 . . . . -76.7(10) ?
O6 C14 C15 C16 . . . . 103.8(10) ?
N2 C15 C16 C17 . . . . -63.7(10) ?
C14 C15 C16 C17 . . . . 177.3(8) ?
C15 C16 C17 C19 . . . . -65.2(12) ?
C15 C16 C17 C18 . . . . 167.5(9) ?
O7 S2 C20 C25 . . . . -162.6(8) ?
O8 S2 C20 C25 . . . . -33.0(9) ?
N2 S2 C20 C25 . . . . 81.0(9) ?
O7 S2 C20 C21 . . . . 14.6(9) ?
O8 S2 C20 C21 . . . . 144.2(8) ?
N2 S2 C20 C21 . . . . -101.9(8) ?
C25 C20 C21 C22 . . . . 2.6(15) ?
S2 C20 C21 C22 . . . . -174.6(8) ?
C20 C21 C22 C23 . . . . -1.0(16) ?
C21 C22 C23 C24 . . . . -0.7(16) ?
C21 C22 C23 C26 . . . . 177.3(10) ?
C22 C23 C24 C25 . . . . 0.9(17) ?
C26 C23 C24 C25 . . . . -177.1(10) ?
C21 C20 C25 C24 . . . . -2.5(15) ?
S2 C20 C25 C24 . . . . 174.7(8) ?
C23 C24 C25 C20 . . . . 0.7(17) ?
C31 N3 C27 C28 . . . . 0.5(13) ?
Ni1 N3 C27 C28 . . . . 175.1(7) ?
N3 C27 C28 C29 . . . . -0.4(14) ?
C27 C28 C29 C30 . . . . -1.2(14) ?
C28 C29 C30 C31 . . . . 2.8(15) ?
C27 N3 C31 C30 . . . . 1.2(13) ?
Ni1 N3 C31 C30 . . . . -173.4(7) ?
C29 C30 C31 N3 . . . . -2.8(15) ?
C36 N4 C32 C33 . . . . 2.4(14) ?
Ni1 N4 C32 C33 . . . . 171.1(8) ?
N4 C32 C33 C34 . . . . -0.1(16) ?
C32 C33 C34 C35 . . . . -2.1(16) ?
C33 C34 C35 C36 . . . . 2.0(16) ?
C32 N4 C36 C35 . . . . -2.6(14) ?
Ni1 N4 C36 C35 . . . . -171.1(7) ?
C34 C35 C36 N4 . . . . 0.4(15) ?
Ni2 O11 C37 O10 . . . . 6.8(8) ?
Ni2 O11 C37 C38 . . . . -165.5(8) ?
Ni2 O10 C37 O11 . . . . -7.1(9) ?
Ni2 O10 C37 C38 . . . . 165.4(7) ?
S3 N5 C38 C37 . . . . -108.0(8) ?
S3 N5 C38 C39 . . . . 135.3(6) ?
O11 C37 C38 N5 . . . . -26.3(12) ?
O10 C37 C38 N5 . . . . 161.2(8) ?
O11 C37 C38 C39 . . . . 92.9(10) ?
O10 C37 C38 C39 . . . . -79.5(10) ?
N5 C38 C39 C40 . . . . -67.0(11) ?
C37 C38 C39 C40 . . . . 171.1(9) ?
C38 C39 C40 C42 . . . . -68.1(13) ?
C38 C39 C40 C41 . . . . 168.6(10) ?
O13 S3 C43 C48 . . . . -163.5(8) ?
O12 S3 C43 C48 . . . . -33.8(9) ?
N5 S3 C43 C48 . . . . 80.4(9) ?
O13 S3 C43 C44 . . . . 15.4(9) ?
O12 S3 C43 C44 . . . . 145.1(8) ?
N5 S3 C43 C44 . . . . -100.7(8) ?
C48 C43 C44 C45 . . . . 3.0(15) ?
S3 C43 C44 C45 . . . . -176.0(8) ?
C43 C44 C45 C46 . . . . -1.5(16) ?
C44 C45 C46 C47 . . . . 0.8(17) ?
C44 C45 C46 C49 . . . . 177.5(10) ?
C45 C46 C47 C48 . . . . -1.5(18) ?
C49 C46 C47 C48 . . . . -178.1(11) ?
C46 C47 C48 C43 . . . . 3.0(17) ?
C44 C43 C48 C47 . . . . -3.6(15) ?
S3 C43 C48 C47 . . . . 175.3(8) ?
Ni2 O14 C50 O15 . . . . 12.0(13) ?
Ni2 O14 C50 C51 . . . . -162.4(6) ?
S4 N6 C51 C50 . . . . -108.8(9) ?
S4 N6 C51 C52 . . . . 129.0(8) ?
O15 C50 C51 N6 . . . . 157.2(8) ?
O14 C50 C51 N6 . . . . -28.0(13) ?
O15 C50 C51 C52 . . . . -77.8(11) ?
O14 C50 C51 C52 . . . . 97.0(10) ?
N6 C51 C52 C53 . . . . -75.9(12) ?
C50 C51 C52 C53 . . . . 157.4(10) ?
C51 C52 C53 C55 . . . . -65.0(16) ?
C51 C52 C53 C54 . . . . 174.1(11) ?
O17 S4 C56 C57 . . . . -159.9(8) ?
O16 S4 C56 C57 . . . . -31.0(9) ?
N6 S4 C56 C57 . . . . 83.8(9) ?
O17 S4 C56 C61 . . . . 18.5(9) ?
O16 S4 C56 C61 . . . . 147.4(8) ?
N6 S4 C56 C61 . . . . -97.8(8) ?
C61 C56 C57 C58 . . . . -2.9(16) ?
S4 C56 C57 C58 . . . . 175.5(8) ?
C56 C57 C58 C59 . . . . 1.4(18) ?
C57 C58 C59 C60 . . . . 2.1(19) ?
C57 C58 C59 C62 . . . . 178.6(11) ?
C58 C59 C60 C61 . . . . -4.1(18) ?
C62 C59 C60 C61 . . . . 179.3(11) ?
C57 C56 C61 C60 . . . . 0.9(16) ?
S4 C56 C61 C60 . . . . -177.5(8) ?
C59 C60 C61 C56 . . . . 2.7(17) ?
C67 N7 C63 C64 . . . . -1.3(13) ?
Ni2 N7 C63 C64 . . . . -179.4(7) ?
N7 C63 C64 C65 . . . . 0.0(15) ?
C63 C64 C65 C66 . . . . -1.0(15) ?
C64 C65 C66 C67 . . . . 3.1(15) ?
C63 N7 C67 C66 . . . . 3.6(13) ?
Ni2 N7 C67 C66 . . . . -178.4(7) ?
C65 C66 C67 N7 . . . . -4.6(15) ?
C72 N8 C68 C69 . . . . 2.0(14) ?
Ni2 N8 C68 C69 . . . . 170.0(7) ?
N8 C68 C69 C70 . . . . -2.9(15) ?
C68 C69 C70 C71 . . . . 2.3(15) ?
C69 C70 C71 C72 . . . . -1.1(15) ?
C68 N8 C72 C71 . . . . -0.7(14) ?
Ni2 N8 C72 C71 . . . . -168.8(7) ?
C70 C71 C72 N8 . . . . 0.3(15) ?
